data_4128219
loop_
_publ_author_name
'Shima, Takanori'
'Luo, Gen'
'Hu, Shaowei'
'Luo, Yi'
'Hou, Zhaomin'

_publ_section_title
;
 Experimental and Computational Studies of Dinitrogen Activation and
 Hydrogenation at a Tetranuclear Titanium Imide/Hydride Framework.
;
_journal_issue 6
_journal_name_full 'Journal of the American Chemical Society'
_journal_page_first 2713
_journal_page_last 2720
_journal_paper_doi 10.1021/jacs.8b13341
_journal_volume 141
_journal_year 2019
_chemical_formula_sum 'C54 H94 N2 Si4 Ti4'
_chemical_formula_weight 1075.27
_space_group_IT_number 15
_space_group_name_Hall '-C 2yc'
_space_group_name_H-M_alt 'C 1 2/c 1'
_symmetry_cell_setting monoclinic
_symmetry_space_group_name_Hall '-C 2yc'
_symmetry_space_group_name_H-M 'C 1 2/c 1'
_atom_sites_solution_hydrogens geom
_atom_sites_solution_primary direct
_atom_sites_solution_secondary difmap
_audit_creation_method SHELXL-97
_cell_angle_alpha 90.00
_cell_angle_beta 110.676(12)
_cell_angle_gamma 90.00
_cell_formula_units_Z 4
_cell_length_a 23.454(7)
_cell_length_b 11.710(3)
_cell_length_c 23.712(7)
_cell_measurement_reflns_used 69707
_cell_measurement_temperature 223(2)
_cell_measurement_theta_max 27.90
_cell_measurement_theta_min 1.86
_cell_volume 6093(3)
_computing_structure_refinement 'SHELXL-97 (Sheldrick, 1997)'
_computing_structure_solution 'SHELXS-97 (Sheldrick, 1990)'
_diffrn_ambient_temperature 223(2)
_diffrn_measured_fraction_theta_full 0.995
_diffrn_measured_fraction_theta_max 0.995
_diffrn_measurement_device_type 'CCD area detector'
_diffrn_measurement_method 'phi and omega scans'
_diffrn_radiation_monochromator graphite
_diffrn_radiation_source 'fine-focus sealed tube'
_diffrn_radiation_type MoK\a
_diffrn_radiation_wavelength 0.71073
_diffrn_reflns_av_R_equivalents 0.1100
_diffrn_reflns_av_sigmaI/netI 0.0551
_diffrn_reflns_limit_h_max 30
_diffrn_reflns_limit_h_min -30
_diffrn_reflns_limit_k_max 14
_diffrn_reflns_limit_k_min -15
_diffrn_reflns_limit_l_max 31
_diffrn_reflns_limit_l_min -31
_diffrn_reflns_number 69707
_diffrn_reflns_theta_full 27.90
_diffrn_reflns_theta_max 27.90
_diffrn_reflns_theta_min 1.86
_exptl_absorpt_coefficient_mu 0.617
_exptl_absorpt_correction_T_max 0.8365
_exptl_absorpt_correction_T_min 0.7478
_exptl_absorpt_correction_type multi-scan
_exptl_absorpt_process_details SADABS
_exptl_crystal_colour green
_exptl_crystal_density_diffrn 1.172
_exptl_crystal_density_method 'not measured'
_exptl_crystal_description block
_exptl_crystal_F_000 2304
_exptl_crystal_size_max 0.50
_exptl_crystal_size_mid 0.40
_exptl_crystal_size_min 0.30
_refine_diff_density_max 2.140
_refine_diff_density_min -0.986
_refine_diff_density_rms 0.121
_refine_ls_extinction_method none
_refine_ls_goodness_of_fit_ref 1.028
_refine_ls_hydrogen_treatment mixed
_refine_ls_matrix_type full
_refine_ls_number_parameters 288
_refine_ls_number_reflns 7258
_refine_ls_number_restraints 4
_refine_ls_restrained_S_all 1.032
_refine_ls_R_factor_all 0.1105
_refine_ls_R_factor_gt 0.0695
_refine_ls_shift/su_max 0.032
_refine_ls_shift/su_mean 0.000
_refine_ls_structure_factor_coef Fsqd
_refine_ls_weighting_details 'calc w=1/[\s^2^(Fo^2^)+(0.1054P)^2^+25.4186P] where P=(Fo^2^+2Fc^2^)/3'
_refine_ls_weighting_scheme calc
_refine_ls_wR_factor_gt 0.1808
_refine_ls_wR_factor_ref 0.2101
_reflns_number_gt 4933
_reflns_number_total 7258
_reflns_threshold_expression >2sigma(I)
_cod_data_source_file ja8b13341_si_001.cif
_cod_data_source_block complex3-20005ts
_cod_depositor_comments
;
The following automatic conversions were performed:

'_symmetry_cell_setting' value 'Monoclinic' changed to 'monoclinic'
according to
/home/data/users/saulius/crontab/automatic-downloads/current/ACS/lib/dictionaries/cif_core.dic
dictionary named 'cif_core.dic' version 2.4.2 from 2011-04-26.

'_exptl_absorpt_correction_type' value 'Multi-scan' changed to
'multi-scan' according to
/home/data/users/saulius/crontab/automatic-downloads/current/ACS/lib/dictionaries/cif_core.dic
dictionary named 'cif_core.dic' version 2.4.2 from 2011-04-26.

Automatic conversion script
Id: cif_fix_values 4973 2017-02-22 13:04:09Z antanas 
;
_cod_original_sg_symbol_H-M C2/c
_cod_database_code 4128219
_shelx_f_squared_multiplier 1.000

loop_
_symmetry_equiv_pos_as_xyz
'x, y, z'
'-x, y, -z+1/2'
'x+1/2, y+1/2, z'
'-x+1/2, y+1/2, -z+1/2'
'-x, -y, -z'
'x, -y, z-1/2'
'-x+1/2, -y+1/2, -z'
'x+1/2, -y+1/2, z-1/2'

loop_
_atom_site_label
_atom_site_type_symbol
_atom_site_fract_x
_atom_site_fract_y
_atom_site_fract_z
_atom_site_U_iso_or_equiv
_atom_site_adp_type
_atom_site_occupancy
_atom_site_symmetry_multiplicity
_atom_site_calc_flag
_atom_site_refinement_flags
Ti1 Ti 0.47605(3) 0.31307(5) 0.18638(3) 0.02167(18) Uani 1 1 d .
Ti2 Ti 0.41725(3) 0.17988(6) 0.25169(3) 0.0300(2) Uani 1 1 d .
N1 N 0.44329(14) 0.3303(2) 0.25156(14) 0.0252(6) Uani 1 1 d .
Si1 Si 0.43654(6) 0.22979(11) 0.01753(5) 0.0415(3) Uani 1 1 d .
Si2 Si 0.26304(6) 0.23195(10) 0.25694(6) 0.0401(3) Uani 1 1 d .
C1 C 0.44629(19) 0.3376(3) 0.07842(17) 0.0306(8) Uani 1 1 d .
C2 C 0.39678(18) 0.3780(3) 0.09577(17) 0.0317(8) Uani 1 1 d .
C3 C 0.41640(19) 0.4736(3) 0.13381(17) 0.0322(9) Uani 1 1 d .
C4 C 0.47801(19) 0.4951(3) 0.14042(17) 0.0316(8) Uani 1 1 d .
C5 C 0.49628(18) 0.4125(3) 0.10653(17) 0.0317(8) Uani 1 1 d .
C6 C 0.3330(2) 0.3325(4) 0.0750(2) 0.0460(11) Uani 1 1 d .
H6A H 0.3143 0.3520 0.1042 0.069 Uiso 1 1 calc R
H6B H 0.3339 0.2502 0.0710 0.069 Uiso 1 1 calc R
H6C H 0.3096 0.3660 0.0363 0.069 Uiso 1 1 calc R
C7 C 0.3775(2) 0.5448(4) 0.1589(2) 0.0452(11) Uani 1 1 d .
H7A H 0.3377 0.5561 0.1280 0.068 Uiso 1 1 calc R
H7B H 0.3968 0.6183 0.1717 0.068 Uiso 1 1 calc R
H7C H 0.3729 0.5059 0.1931 0.068 Uiso 1 1 calc R
C8 C 0.5152(2) 0.5944(4) 0.1728(2) 0.0500(12) Uani 1 1 d .
H8A H 0.5555 0.5682 0.1977 0.075 Uiso 1 1 calc R
H8B H 0.4955 0.6300 0.1981 0.075 Uiso 1 1 calc R
H8C H 0.5187 0.6495 0.1437 0.075 Uiso 1 1 calc R
C9 C 0.5593(2) 0.4105(4) 0.1028(2) 0.0483(11) Uani 1 1 d .
H9A H 0.5592 0.4542 0.0680 0.072 Uiso 1 1 calc R
H9B H 0.5708 0.3322 0.0989 0.072 Uiso 1 1 calc R
H9C H 0.5882 0.4437 0.1391 0.072 Uiso 1 1 calc R
C10 C 0.3694(3) 0.2706(6) -0.0491(2) 0.0691(17) Uani 1 1 d .
H10A H 0.3328 0.2657 -0.0390 0.104 Uiso 1 1 calc R
H10B H 0.3659 0.2191 -0.0822 0.104 Uiso 1 1 calc R
H10C H 0.3744 0.3482 -0.0609 0.104 Uiso 1 1 calc R
C11 C 0.5019(3) 0.2288(6) -0.0104(2) 0.0684(16) Uani 1 1 d .
H11A H 0.4931 0.1769 -0.0443 0.103 Uiso 1 1 calc R
H11B H 0.5386 0.2040 0.0217 0.103 Uiso 1 1 calc R
H11C H 0.5081 0.3052 -0.0231 0.103 Uiso 1 1 calc R
C12 C 0.4242(3) 0.0829(4) 0.0411(3) 0.0684(16) Uani 1 1 d .
H12A H 0.3876 0.0816 0.0512 0.103 Uiso 1 1 calc R
H12B H 0.4589 0.0606 0.0760 0.103 Uiso 1 1 calc R
H12C H 0.4197 0.0301 0.0083 0.103 Uiso 1 1 calc R
C13 C 0.32362(18) 0.1274(3) 0.25616(18) 0.0310(8) Uani 1 1 d .
C14 C 0.32673(17) 0.0757(3) 0.20198(17) 0.0282(8) Uani 1 1 d .
C15 C 0.37281(17) -0.0093(3) 0.21822(18) 0.0313(8) Uani 1 1 d .
C16 C 0.39895(18) -0.0123(3) 0.28197(19) 0.0325(9) Uani 1 1 d .
C17 C 0.36902(18) 0.0707(3) 0.30550(17) 0.0314(8) Uani 1 1 d .
C18 C 0.2839(2) 0.0946(4) 0.13886(19) 0.0416(10) Uani 1 1 d .
H18A H 0.3056 0.0846 0.1111 0.062 Uiso 1 1 calc R
H18B H 0.2676 0.1714 0.1351 0.062 Uiso 1 1 calc R
H18C H 0.2508 0.0399 0.1294 0.062 Uiso 1 1 calc R
C19 C 0.3881(2) -0.0876(4) 0.1755(2) 0.0464(11) Uani 1 1 d .
H19A H 0.4212 -0.1377 0.1981 0.070 Uiso 1 1 calc R
H19B H 0.4004 -0.0427 0.1473 0.070 Uiso 1 1 calc R
H19C H 0.3526 -0.1330 0.1535 0.070 Uiso 1 1 calc R
C20 C 0.4464(2) -0.0951(4) 0.3183(2) 0.0489(12) Uani 1 1 d .
H20A H 0.4281 -0.1490 0.3380 0.073 Uiso 1 1 calc R
H20B H 0.4789 -0.0538 0.3486 0.073 Uiso 1 1 calc R
H20C H 0.4629 -0.1359 0.2920 0.073 Uiso 1 1 calc R
C21 C 0.3801(2) 0.0826(5) 0.3720(2) 0.0505(12) Uani 1 1 d .
H21A H 0.3506 0.0370 0.3822 0.076 Uiso 1 1 calc R
H21B H 0.3760 0.1621 0.3813 0.076 Uiso 1 1 calc R
H21C H 0.4210 0.0563 0.3951 0.076 Uiso 1 1 calc R
C22 C 0.2711(3) 0.2818(7) 0.3337(3) 0.087(2) Uani 1 1 d .
H22A H 0.2388 0.3357 0.3310 0.131 Uiso 1 1 calc R
H22B H 0.3103 0.3188 0.3521 0.131 Uiso 1 1 calc R
H22C H 0.2683 0.2170 0.3581 0.131 Uiso 1 1 calc R
C23 C 0.1874(2) 0.1629(4) 0.2245(2) 0.0510(12) Uani 1 1 d .
H23A H 0.1831 0.1298 0.1857 0.077 Uiso 1 1 calc R
H23B H 0.1557 0.2194 0.2193 0.077 Uiso 1 1 calc R
H23C H 0.1838 0.1034 0.2515 0.077 Uiso 1 1 calc R
C24 C 0.2630(3) 0.3615(4) 0.2099(3) 0.0730(19) Uani 1 1 d .
H24A H 0.2487 0.3403 0.1677 0.109 Uiso 1 1 calc R
H24B H 0.3040 0.3918 0.2216 0.109 Uiso 1 1 calc R
H24C H 0.2362 0.4191 0.2163 0.109 Uiso 1 1 calc R
H1 H 0.4262 0.1894 0.1782 0.050 Uiso 1 1 d R
H2 H 0.5213 0.1830 0.1858 0.050 Uiso 1 1 d R
C25 C 0.2627(4) 0.8469(9) 0.0062(4) 0.115(3) Uiso 1 1 d D
H25 H 0.2728 0.9249 0.0109 0.138 Uiso 1 1 calc R
C27 C 0.2992(6) 0.6660(14) 0.0004(7) 0.191(6) Uiso 1 1 d D
H27 H 0.3258 0.6065 -0.0002 0.229 Uiso 1 1 calc R
C26 C 0.3145(7) 0.7843(13) 0.0083(7) 0.189(6) Uiso 1 1 d D
H26 H 0.3531 0.8153 0.0140 0.227 Uiso 1 1 calc R

loop_
_atom_site_aniso_label
_atom_site_aniso_U_11
_atom_site_aniso_U_22
_atom_site_aniso_U_33
_atom_site_aniso_U_23
_atom_site_aniso_U_13
_atom_site_aniso_U_12
Ti1 0.0234(3) 0.0200(3) 0.0210(3) 0.0008(2) 0.0070(3) 0.0004(2)
Ti2 0.0336(4) 0.0267(3) 0.0264(4) 0.0020(3) 0.0066(3) -0.0094(3)
N1 0.0229(15) 0.0242(14) 0.0281(16) 0.0023(12) 0.0084(13) 0.0036(12)
Si1 0.0546(8) 0.0406(6) 0.0232(5) -0.0038(5) 0.0061(5) 0.0079(6)
Si2 0.0340(7) 0.0341(6) 0.0540(8) -0.0029(5) 0.0177(6) 0.0010(5)
C1 0.040(2) 0.0280(18) 0.0225(18) 0.0054(14) 0.0100(16) 0.0038(16)
C2 0.034(2) 0.0319(19) 0.0254(18) 0.0068(15) 0.0055(16) 0.0035(16)
C3 0.041(2) 0.0254(18) 0.030(2) 0.0085(15) 0.0128(17) 0.0075(16)
C4 0.042(2) 0.0240(17) 0.0285(19) 0.0052(15) 0.0117(17) -0.0018(16)
C5 0.036(2) 0.0324(19) 0.0269(19) 0.0062(15) 0.0116(17) -0.0004(16)
C6 0.031(2) 0.051(3) 0.047(3) 0.008(2) 0.003(2) 0.0017(19)
C7 0.054(3) 0.036(2) 0.046(3) 0.0047(19) 0.019(2) 0.016(2)
C8 0.068(3) 0.033(2) 0.046(3) -0.0004(19) 0.016(2) -0.015(2)
C9 0.042(3) 0.059(3) 0.051(3) 0.003(2) 0.026(2) -0.008(2)
C10 0.077(4) 0.080(4) 0.035(3) -0.006(3) 0.001(3) 0.011(3)
C11 0.083(4) 0.087(4) 0.038(3) -0.013(3) 0.025(3) 0.016(3)
C12 0.098(5) 0.042(3) 0.057(3) -0.011(2) 0.017(3) -0.004(3)
C13 0.028(2) 0.0268(18) 0.037(2) 0.0012(15) 0.0104(17) -0.0043(15)
C14 0.0261(19) 0.0244(17) 0.0312(19) 0.0012(14) 0.0065(16) -0.0043(14)
C15 0.027(2) 0.0250(17) 0.041(2) -0.0004(16) 0.0119(17) -0.0055(15)
C16 0.029(2) 0.0258(18) 0.041(2) 0.0088(16) 0.0095(17) -0.0051(15)
C17 0.029(2) 0.0319(19) 0.032(2) 0.0039(15) 0.0091(16) -0.0102(16)
C18 0.044(3) 0.035(2) 0.035(2) 0.0005(17) 0.0009(19) -0.0084(18)
C19 0.047(3) 0.035(2) 0.063(3) -0.007(2) 0.028(2) -0.0010(19)
C20 0.036(2) 0.039(2) 0.064(3) 0.015(2) 0.008(2) 0.0024(19)
C21 0.055(3) 0.060(3) 0.034(2) 0.003(2) 0.014(2) -0.009(2)
C22 0.053(4) 0.118(6) 0.087(5) -0.045(4) 0.021(3) 0.017(4)
C23 0.040(3) 0.051(3) 0.061(3) 0.012(2) 0.017(2) 0.002(2)
C24 0.065(4) 0.031(2) 0.140(6) 0.019(3) 0.058(4) 0.009(2)

loop_
_atom_type_symbol
_atom_type_description
_atom_type_scat_dispersion_real
_atom_type_scat_dispersion_imag
_atom_type_scat_source
C C 0.0033 0.0016 'International Tables Vol C Tables 4.2.6.8 and 6.1.1.4'
H H 0.0000 0.0000 'International Tables Vol C Tables 4.2.6.8 and 6.1.1.4'
N N 0.0061 0.0033 'International Tables Vol C Tables 4.2.6.8 and 6.1.1.4'
Si Si 0.0817 0.0704 'International Tables Vol C Tables 4.2.6.8 and 6.1.1.4'
Ti Ti 0.2776 0.4457 'International Tables Vol C Tables 4.2.6.8 and 6.1.1.4'

loop_
_geom_angle_atom_site_label_1
_geom_angle_atom_site_label_2
_geom_angle_atom_site_label_3
_geom_angle
_geom_angle_site_symmetry_1
_geom_angle_site_symmetry_3
N1 Ti1 N1 86.59(13) 2_655 .
N1 Ti1 C4 94.69(13) 2_655 .
N1 Ti1 C4 109.97(13) . .
N1 Ti1 C5 97.77(13) 2_655 .
N1 Ti1 C5 144.03(13) . .
C4 Ti1 C5 34.26(13) . .
N1 Ti1 C3 122.66(13) 2_655 .
N1 Ti1 C3 90.58(13) . .
C4 Ti1 C3 34.31(14) . .
C5 Ti1 C3 57.04(13) . .
N1 Ti1 C2 150.95(13) 2_655 .
N1 Ti1 C2 106.00(13) . .
C4 Ti1 C2 56.56(13) . .
C5 Ti1 C2 56.75(14) . .
C3 Ti1 C2 33.96(13) . .
N1 Ti1 C1 128.69(14) 2_655 .
N1 Ti1 C1 140.62(13) . .
C4 Ti1 C1 57.28(13) . .
C5 Ti1 C1 34.37(13) . .
C3 Ti1 C1 57.50(13) . .
C2 Ti1 C1 34.69(13) . .
N1 Ti1 Ti1 44.05(9) 2_655 2_655
N1 Ti1 Ti1 43.76(9) . 2_655
C4 Ti1 Ti1 114.88(9) . 2_655
C5 Ti1 Ti1 136.52(10) . 2_655
C3 Ti1 Ti1 119.45(9) . 2_655
C2 Ti1 Ti1 147.32(10) . 2_655
C1 Ti1 Ti1 170.87(10) . 2_655
N1 Ti1 Ti2 99.87(9) 2_655 .
N1 Ti1 Ti2 40.12(9) . .
C4 Ti1 Ti2 144.76(10) . .
C5 Ti1 Ti2 162.24(10) . .
C3 Ti1 Ti2 113.63(10) . .
C2 Ti1 Ti2 106.58(10) . .
C1 Ti1 Ti2 128.38(10) . .
Ti1 Ti1 Ti2 60.60(3) 2_655 .
N1 Ti1 Ti2 40.03(9) 2_655 2_655
N1 Ti1 Ti2 99.53(9) . 2_655
C4 Ti1 Ti2 124.12(10) . 2_655
C5 Ti1 Ti2 106.65(10) . 2_655
C3 Ti1 Ti2 158.29(10) . 2_655
C2 Ti1 Ti2 152.10(10) . 2_655
C1 Ti1 Ti2 118.61(10) . 2_655
Ti1 Ti1 Ti2 60.51(3) 2_655 2_655
Ti2 Ti1 Ti2 85.81(4) . 2_655
N1 Ti2 C13 124.51(13) . .
N1 Ti2 C17 137.14(14) . .
C13 Ti2 C17 35.77(13) . .
N1 Ti2 C14 136.21(13) . .
C13 Ti2 C14 35.88(13) . .
C17 Ti2 C14 58.22(13) . .
N1 Ti2 C16 163.99(14) . .
C13 Ti2 C16 58.36(13) . .
C17 Ti2 C16 34.39(14) . .
C14 Ti2 C16 56.84(13) . .
N1 Ti2 C15 162.32(14) . .
C13 Ti2 C15 58.35(13) . .
C17 Ti2 C15 57.05(13) . .
C14 Ti2 C15 34.11(12) . .
C16 Ti2 C15 33.59(13) . .
N1 Ti2 Ti1 42.77(9) . .
C13 Ti2 Ti1 144.28(10) . .
C17 Ti2 Ti1 179.90(12) . .
C14 Ti2 Ti1 121.87(10) . .
C16 Ti2 Ti1 145.67(10) . .
C15 Ti2 Ti1 123.04(10) . .
N1 Ti2 Ti1 42.39(9) . 2_655
C13 Ti2 Ti1 142.05(10) . 2_655
C17 Ti2 Ti1 121.02(10) . 2_655
C14 Ti2 Ti1 177.55(10) . 2_655
C16 Ti2 Ti1 124.12(10) . 2_655
C15 Ti2 Ti1 147.99(10) . 2_655
Ti1 Ti2 Ti1 58.89(3) . 2_655
Ti2 N1 Ti1 97.59(13) . 2_655
Ti2 N1 Ti1 97.11(13) . .
Ti1 N1 Ti1 92.20(13) 2_655 .
C10 Si1 C12 108.5(3) . .
C10 Si1 C1 108.6(2) . .
C12 Si1 C1 112.4(2) . .
C10 Si1 C11 104.8(3) . .
C12 Si1 C11 109.5(3) . .
C1 Si1 C11 112.6(2) . .
C23 Si2 C22 107.2(3) . .
C23 Si2 C13 109.1(2) . .
C22 Si2 C13 113.5(3) . .
C23 Si2 C24 107.8(3) . .
C22 Si2 C24 107.8(3) . .
C13 Si2 C24 111.2(2) . .
C5 C1 C2 106.1(3) . .
C5 C1 Si1 129.2(3) . .
C2 C1 Si1 123.4(3) . .
C5 C1 Ti1 72.3(2) . .
C2 C1 Ti1 72.4(2) . .
Si1 C1 Ti1 130.32(18) . .
C3 C2 C1 109.2(4) . .
C3 C2 C6 123.7(4) . .
C1 C2 C6 126.9(4) . .
C3 C2 Ti1 72.9(2) . .
C1 C2 Ti1 72.9(2) . .
C6 C2 Ti1 123.1(3) . .
C2 C3 C4 107.5(3) . .
C2 C3 C7 125.9(4) . .
C4 C3 C7 126.4(4) . .
C2 C3 Ti1 73.1(2) . .
C4 C3 Ti1 72.5(2) . .
C7 C3 Ti1 123.3(3) . .
C5 C4 C3 108.4(3) . .
C5 C4 C8 125.8(4) . .
C3 C4 C8 125.6(4) . .
C5 C4 Ti1 73.1(2) . .
C3 C4 Ti1 73.2(2) . .
C8 C4 Ti1 124.0(3) . .
C4 C5 C1 108.7(3) . .
C4 C5 C9 122.8(4) . .
C1 C5 C9 128.5(4) . .
C4 C5 Ti1 72.6(2) . .
C1 C5 Ti1 73.3(2) . .
C9 C5 Ti1 120.4(3) . .
C17 C13 C14 105.9(3) . .
C17 C13 Si2 129.7(3) . .
C14 C13 Si2 123.8(3) . .
C17 C13 Ti2 73.6(2) . .
C14 C13 Ti2 74.0(2) . .
Si2 C13 Ti2 123.98(18) . .
C15 C14 C13 109.0(3) . .
C15 C14 C18 123.6(4) . .
C13 C14 C18 126.9(4) . .
C15 C14 Ti2 76.3(2) . .
C13 C14 Ti2 70.1(2) . .
C18 C14 Ti2 126.1(3) . .
C16 C15 C14 108.0(3) . .
C16 C15 C19 126.0(4) . .
C14 C15 C19 125.9(4) . .
C16 C15 Ti2 72.8(2) . .
C14 C15 Ti2 69.6(2) . .
C19 C15 Ti2 126.4(3) . .
C15 C16 C17 108.3(3) . .
C15 C16 C20 125.8(4) . .
C17 C16 C20 125.8(4) . .
C15 C16 Ti2 73.6(2) . .
C17 C16 Ti2 69.4(2) . .
C20 C16 Ti2 126.3(3) . .
C16 C17 C13 108.8(3) . .
C16 C17 C21 123.0(4) . .
C13 C17 C21 127.7(4) . .
C16 C17 Ti2 76.2(2) . .
C13 C17 Ti2 70.6(2) . .
C21 C17 Ti2 125.1(3) . .
C26 C25 C27 142.2(11) . 7_565
C25 C27 C26 108.7(13) 7_565 .
C25 C26 C27 109.1(13) . .

loop_
_geom_bond_atom_site_label_1
_geom_bond_atom_site_label_2
_geom_bond_distance
_geom_bond_site_symmetry_2
Ti1 N1 1.954(3) 2_655
Ti1 N1 1.965(3) .
Ti1 C4 2.402(4) .
Ti1 C5 2.408(4) .
Ti1 C3 2.411(4) .
Ti1 C2 2.414(4) .
Ti1 C1 2.421(4) .
Ti1 Ti1 2.8236(15) 2_655
Ti1 Ti2 2.8709(10) .
Ti1 Ti2 2.8734(11) 2_655
Ti2 N1 1.864(3) .
Ti2 C13 2.319(4) .
Ti2 C17 2.359(4) .
Ti2 C14 2.371(4) .
Ti2 C16 2.446(4) .
Ti2 C15 2.457(4) .
Ti2 Ti1 2.8734(11) 2_655
N1 Ti1 1.954(3) 2_655
Si1 C10 1.856(5) .
Si1 C12 1.862(6) .
Si1 C1 1.871(4) .
Si1 C11 1.873(6) .
Si2 C23 1.852(5) .
Si2 C22 1.857(6) .
Si2 C13 1.881(4) .
Si2 C24 1.882(5) .
C1 C5 1.427(6) .
C1 C2 1.441(6) .
C2 C3 1.409(5) .
C2 C6 1.497(6) .
C3 C4 1.420(6) .
C3 C7 1.505(6) .
C4 C5 1.417(5) .
C4 C8 1.493(6) .
C5 C9 1.511(6) .
C13 C17 1.437(5) .
C13 C14 1.445(5) .
C14 C15 1.418(5) .
C14 C18 1.495(5) .
C15 C16 1.417(6) .
C15 C19 1.501(6) .
C16 C17 1.423(6) .
C16 C20 1.498(6) .
C17 C21 1.510(6) .
C25 C26 1.406(12) .
C25 C27 1.411(10) 7_565
C27 C25 1.411(10) 7_565
C27 C26 1.426(14) .
